data_1558780
loop_
_publ_author_name
'Gieuw, Matthew H.'
'Chen, Shuming'
'Ke, Zhihai'
'Houk, Kendall N.'
'Yeung, Ying-Yeung'

_publ_section_title
;
 Boron Tribromide as Reagent for Anti-Markovnikov Addition of HBr to
 Cyclopropanes
;
_journal_name_full 'Chemical Science'
_journal_paper_doi 10.1039/D0SC02567D
_journal_year 2020
_chemical_formula_sum 'C16 H16 Br2'
_chemical_formula_weight 368.11
_space_group_crystal_system monoclinic
_space_group_IT_number 14
_space_group_name_Hall '-P 2ybc'
_space_group_name_H-M_alt 'P 1 21/c 1'
_atom_sites_solution_hydrogens geom
_audit_creation_method SHELXL-2018/3
_audit_update_record
;
2019-07-17 deposited with the CCDC.	2020-08-04 downloaded from the CCDC.
;
_cell_angle_alpha 90
_cell_angle_beta 100.525(2)
_cell_angle_gamma 90
_cell_formula_units_Z 2
_cell_length_a 8.2066(5)
_cell_length_b 16.0484(10)
_cell_length_c 5.6011(3)
_cell_measurement_reflns_used 93
_cell_measurement_temperature 296(2)
_cell_measurement_theta_max 15
_cell_measurement_theta_min 15
_cell_volume 725.27(7)
_computing_cell_refinement 'BRUKER D8VENTURE DIFFRACTOMETER'
_computing_data_collection 'BRUKER D8VENTURE DIFFRACTOMETER'
_computing_data_reduction 'BRUKER D8VENTURE DIFFRACTOMETER'
_computing_molecular_graphics 'BRUKER SHELXTL'
_computing_publication_material 'BRUKER SHELXTL'
_computing_structure_refinement 'SHELXL-2018/3 (Sheldrick, 2018)'
_computing_structure_solution 'SHELXT 2014/5 (Sheldrick, 2014)'
_diffrn_ambient_temperature 296(2)
_diffrn_measured_fraction_theta_full 0.994
_diffrn_measured_fraction_theta_max 0.994
_diffrn_measurement_device_type 'BRUKER D8VENTURE DIFFRACTOMETER'
_diffrn_measurement_method 'PHI & OMEGA SCAN'
_diffrn_radiation_type MoK\a
_diffrn_radiation_wavelength 0.71073
_diffrn_reflns_av_R_equivalents 0.0311
_diffrn_reflns_av_unetI/netI 0.0177
_diffrn_reflns_Laue_measured_fraction_full 0.994
_diffrn_reflns_Laue_measured_fraction_max 0.994
_diffrn_reflns_limit_h_max 9
_diffrn_reflns_limit_h_min -9
_diffrn_reflns_limit_k_max 19
_diffrn_reflns_limit_k_min -19
_diffrn_reflns_limit_l_max 6
_diffrn_reflns_limit_l_min -6
_diffrn_reflns_number 10259
_diffrn_reflns_point_group_measured_fraction_full 0.994
_diffrn_reflns_point_group_measured_fraction_max 0.994
_diffrn_reflns_theta_full 25.242
_diffrn_reflns_theta_max 25.249
_diffrn_reflns_theta_min 2.538
_exptl_absorpt_coefficient_mu 5.569
_exptl_absorpt_correction_T_max 0.7456
_exptl_absorpt_correction_T_min 0.2968
_exptl_absorpt_correction_type multi-scan
_exptl_crystal_colour colourless
_exptl_crystal_density_diffrn 1.686
_exptl_crystal_description block
_exptl_crystal_F_000 364
_exptl_crystal_size_max 0.400
_exptl_crystal_size_mid 0.300
_exptl_crystal_size_min 0.200
_refine_diff_density_max 0.298
_refine_diff_density_min -0.402
_refine_diff_density_rms 0.058
_refine_ls_extinction_method none
_refine_ls_goodness_of_fit_ref 1.166
_refine_ls_hydrogen_treatment constr
_refine_ls_matrix_type full
_refine_ls_number_parameters 82
_refine_ls_number_reflns 1306
_refine_ls_number_restraints 0
_refine_ls_restrained_S_all 1.166
_refine_ls_R_factor_all 0.0258
_refine_ls_R_factor_gt 0.0231
_refine_ls_shift/su_max 0.001
_refine_ls_shift/su_mean 0.000
_refine_ls_structure_factor_coef Fsqd
_refine_ls_weighting_details 'w=1/[\s^2^(Fo^2^)+(0.0310P)^2^+0.4079P] where P=(Fo^2^+2Fc^2^)/3'
_refine_ls_weighting_scheme calc
_refine_ls_wR_factor_gt 0.0637
_refine_ls_wR_factor_ref 0.0649
_reflns_Friedel_coverage 0.000
_reflns_number_gt 1199
_reflns_number_total 1306
_reflns_threshold_expression 'I > 2\s(I)'
_cod_data_source_file d0sc02567d2.cif
_cod_data_source_block 79p
_cod_original_sg_symbol_H-M 'P 21/c'
_cod_database_code 1558780
_shelx_shelxl_version_number 2018/3
_shelx_space_group_comment
;
The symmetry employed for this shelxl refinement is uniquely defined
by the following loop, which should always be used as a source of
symmetry information in preference to the above space-group names.
They are only intended as comments.
;
_shelx_estimated_absorpt_t_min 0.214
_shelx_estimated_absorpt_t_max 0.402

loop_
_space_group_symop_operation_xyz
'x, y, z'
'-x, y+1/2, -z+1/2'
'-x, -y, -z'
'x, -y-1/2, z-1/2'

loop_
_atom_site_label
_atom_site_type_symbol
_atom_site_fract_x
_atom_site_fract_y
_atom_site_fract_z
_atom_site_U_iso_or_equiv
_atom_site_adp_type
_atom_site_occupancy
_atom_site_site_symmetry_order
_atom_site_calc_flag
_atom_site_refinement_flags_posn
_atom_site_refinement_flags_adp
_atom_site_refinement_flags_occupancy
_atom_site_disorder_assembly
_atom_site_disorder_group
Br1 Br 0.42463(3) 0.33292(2) 0.08093(5) 0.04436(13) Uani 1 1 d . . . . .
C1 C 0.4702(3) 0.47835(14) 0.3788(4) 0.0327(5) Uani 1 1 d . . . . .
H1A H 0.350022 0.478361 0.342771 0.039 Uiso 1 1 calc R U . . .
H1B H 0.509633 0.508709 0.250755 0.039 Uiso 1 1 calc R U . . .
C2 C 0.5330(3) 0.38938(14) 0.3854(4) 0.0316(5) Uani 1 1 d . . . . .
H2A H 0.497266 0.361056 0.522072 0.038 Uiso 1 1 calc R U . . .
C3 C 0.7181(3) 0.38054(14) 0.4161(4) 0.0311(5) Uani 1 1 d . . . . .
C4 C 0.8030(4) 0.33860(16) 0.6152(5) 0.0435(6) Uani 1 1 d . . . . .
H4A H 0.744970 0.313720 0.724163 0.052 Uiso 1 1 calc R U . . .
C5 C 0.9742(4) 0.33327(18) 0.6542(7) 0.0557(8) Uani 1 1 d . . . . .
H5A H 1.030926 0.305618 0.790256 0.067 Uiso 1 1 calc R U . . .
C6 C 1.0603(4) 0.3689(2) 0.4913(6) 0.0542(8) Uani 1 1 d . . . . .
H6A H 1.175251 0.365154 0.516974 0.065 Uiso 1 1 calc R U . . .
C7 C 0.9774(4) 0.4097(2) 0.2928(6) 0.0570(8) Uani 1 1 d . . . . .
H7A H 1.035965 0.433087 0.182185 0.068 Uiso 1 1 calc R U . . .
C8 C 0.8071(3) 0.41656(18) 0.2546(5) 0.0460(7) Uani 1 1 d . . . . .
H8A H 0.751597 0.445456 0.120076 0.055 Uiso 1 1 calc R U . . .

loop_
_atom_site_aniso_label
_atom_site_aniso_U_11
_atom_site_aniso_U_22
_atom_site_aniso_U_33
_atom_site_aniso_U_23
_atom_site_aniso_U_13
_atom_site_aniso_U_12
Br1 0.0468(2) 0.04047(18) 0.0421(2) -0.00966(11) -0.00175(13) -0.00325(11)
C1 0.0311(12) 0.0323(12) 0.0336(13) -0.0013(10) 0.0027(10) 0.0023(10)
C2 0.0333(12) 0.0303(12) 0.0307(12) -0.0011(9) 0.0041(10) -0.0016(10)
C3 0.0326(12) 0.0280(11) 0.0324(12) -0.0037(9) 0.0050(10) 0.0019(9)
C4 0.0465(16) 0.0408(14) 0.0423(16) 0.0063(11) 0.0054(13) 0.0012(12)
C5 0.0449(16) 0.0570(19) 0.0580(19) 0.0092(14) -0.0096(15) 0.0094(14)
C6 0.0323(14) 0.0602(18) 0.069(2) -0.0045(17) 0.0052(14) 0.0036(13)
C7 0.0415(16) 0.075(2) 0.0572(19) 0.0037(16) 0.0173(14) -0.0055(15)
C8 0.0409(15) 0.0573(17) 0.0396(15) 0.0090(13) 0.0067(12) 0.0024(12)

loop_
_atom_type_symbol
_atom_type_description
_atom_type_scat_dispersion_real
_atom_type_scat_dispersion_imag
_atom_type_scat_source
C C 0.0033 0.0016 'International Tables Vol C Tables 4.2.6.8 and 6.1.1.4'
H H 0.0000 0.0000 'International Tables Vol C Tables 4.2.6.8 and 6.1.1.4'
Br Br -0.2901 2.4595 'International Tables Vol C Tables 4.2.6.8 and 6.1.1.4'

loop_
_geom_angle_atom_site_label_1
_geom_angle_atom_site_label_2
_geom_angle_atom_site_label_3
_geom_angle
_geom_angle_site_symmetry_1
_geom_angle_site_symmetry_3
_geom_angle_publ_flag
C2 C1 C1 110.8(2) . 3_666 ?
C3 C2 C1 115.05(19) . . ?
C3 C2 Br1 109.80(16) . . ?
C1 C2 Br1 108.10(16) . . ?
C4 C3 C8 118.8(2) . . ?
C4 C3 C2 119.3(2) . . ?
C8 C3 C2 121.8(2) . . ?
C3 C4 C5 120.4(3) . . ?
C6 C5 C4 119.9(3) . . ?
C7 C6 C5 120.1(3) . . ?
C6 C7 C8 120.4(3) . . ?
C7 C8 C3 120.3(3) . . ?

loop_
_geom_bond_atom_site_label_1
_geom_bond_atom_site_label_2
_geom_bond_distance
_geom_bond_site_symmetry_2
_geom_bond_publ_flag
Br1 C2 1.992(2) . ?
C1 C2 1.516(3) . ?
C1 C1 1.524(5) 3_666 ?
C2 C3 1.504(3) . ?
C3 C4 1.378(4) . ?
C3 C8 1.388(4) . ?
C4 C5 1.384(4) . ?
C5 C6 1.377(5) . ?
C6 C7 1.360(5) . ?
C7 C8 1.379(4) . ?
